data_7109157
loop_
_publ_author_name
'Bagineni Prasad'
'B. Yogi Sreenivas'
'D. Rambabu'
'G. Rama Krishna'
'C. Malla Reddy'
'K. Lalith Kumar'
'Manojit Pal'

_publ_section_title
;
 Conformationally restricted functionalized heteroaromatics: a direct
 access to novel indoloindoles via Pd-mediated reaction
;
_journal_name_full Chem.Commun.
_journal_page_first 3970
_journal_paper_doi 10.1039/c2cc38342j
_journal_volume 49
_journal_year 2013
_chemical_formula_sum 'C24 H19 F N2 O2 S'
_chemical_formula_weight 418.48
_chemical_name_systematic
;
?
;
_space_group_IT_number 2
_symmetry_cell_setting triclinic
_symmetry_space_group_name_Hall '-P 1'
_symmetry_space_group_name_H-M 'P -1'
_atom_sites_solution_hydrogens geom
_atom_sites_solution_primary direct
_atom_sites_solution_secondary difmap
_audit_creation_method SHELXL-97
_cell_angle_alpha 106.632(2)
_cell_angle_beta 107.674(3)
_cell_angle_gamma 91.787(2)
_cell_formula_units_Z 2
_cell_length_a 8.4548(9)
_cell_length_b 11.3819(12)
_cell_length_c 11.7256(12)
_cell_measurement_reflns_used 5698
_cell_measurement_temperature 298(2)
_cell_measurement_theta_max 27.66
_cell_measurement_theta_min 2.55
_cell_volume 1021.48(19)
_computing_cell_refinement 'Bruker SAINT'
_computing_data_collection 'Bruker APEX2'
_computing_data_reduction 'Bruker SAINT'
_computing_molecular_graphics 'Bruker SHELXTL'
_computing_publication_material 'Bruker SHELXTL'
_computing_structure_refinement 'SHELXL-97 (Sheldrick, 2008)'
_computing_structure_solution 'SHELXS-97 (Sheldrick, 2008)'
_diffrn_ambient_temperature 298(2)
_diffrn_measured_fraction_theta_full 1.000
_diffrn_measured_fraction_theta_max 1.000
_diffrn_measurement_device_type 'Bruker APEX-II CCD DUO'
_diffrn_measurement_method '\ f and \ w scans'
_diffrn_radiation_monochromator graphite
_diffrn_radiation_source 'fine-focus sealed tube'
_diffrn_radiation_type MoK\a
_diffrn_radiation_wavelength 0.71073
_diffrn_reflns_av_R_equivalents 0.0283
_diffrn_reflns_av_sigmaI/netI 0.0267
_diffrn_reflns_limit_h_max 11
_diffrn_reflns_limit_h_min -9
_diffrn_reflns_limit_k_max 15
_diffrn_reflns_limit_k_min -15
_diffrn_reflns_limit_l_max 15
_diffrn_reflns_limit_l_min -15
_diffrn_reflns_number 18280
_diffrn_reflns_theta_full 28.00
_diffrn_reflns_theta_max 28.00
_diffrn_reflns_theta_min 1.88
_exptl_absorpt_coefficient_mu 0.192
_exptl_absorpt_correction_T_max 0.977
_exptl_absorpt_correction_T_min 0.953
_exptl_absorpt_correction_type multi-scan
_exptl_absorpt_process_details 'SADABS; BRUKER, 2008'
_exptl_crystal_colour WHITE
_exptl_crystal_density_diffrn 1.361
_exptl_crystal_density_method 'not measured'
_exptl_crystal_description PLATE
_exptl_crystal_F_000 436
_exptl_crystal_size_max 0.49
_exptl_crystal_size_mid 0.21
_exptl_crystal_size_min 0.12
_refine_diff_density_max 0.226
_refine_diff_density_min -0.348
_refine_diff_density_rms 0.036
_refine_ls_extinction_coef 0.0041(12)
_refine_ls_extinction_expression Fc^*^=kFc[1+0.001xFc^2^\l^3^/sin(2\q)]^-1/4^
_refine_ls_extinction_method SHELXL
_refine_ls_goodness_of_fit_ref 1.036
_refine_ls_hydrogen_treatment constr
_refine_ls_matrix_type full
_refine_ls_number_parameters 273
_refine_ls_number_reflns 4932
_refine_ls_number_restraints 0
_refine_ls_restrained_S_all 1.036
_refine_ls_R_factor_all 0.0581
_refine_ls_R_factor_gt 0.0393
_refine_ls_shift/su_max 0.000
_refine_ls_shift/su_mean 0.000
_refine_ls_structure_factor_coef Fsqd
_refine_ls_weighting_details 'calc w=1/[\s^2^(Fo^2^)+(0.0432P)^2^+0.2763P] where P=(Fo^2^+2Fc^2^)/3'
_refine_ls_weighting_scheme calc
_refine_ls_wR_factor_gt 0.0952
_refine_ls_wR_factor_ref 0.1072
_reflns_number_gt 3687
_reflns_number_total 4932
_reflns_threshold_expression >2sigma(I)
_cod_data_source_file c2cc38342j.txt
_cod_data_source_block ram_a
_cod_depositor_comments
;
The following automatic conversions were performed:

'_refine_ls_hydrogen_treatment' value 'CONSTR' changed to 'constr'
according to the built-in table from CIF Core dictionary named
'cif_core.dic' version 2.4.1 from 2010-06-29.

Automatic conversion script
Id: cif_fix_values 1891 2012-01-12 08:04:46Z andrius 
;
_cod_original_sg_symbol_H-M 'P-1 '
_cod_database_code 7109157

loop_
_symmetry_equiv_pos_as_xyz
'x, y, z'
'-x, -y, -z'

loop_
_atom_site_label
_atom_site_type_symbol
_atom_site_fract_x
_atom_site_fract_y
_atom_site_fract_z
_atom_site_U_iso_or_equiv
_atom_site_adp_type
_atom_site_occupancy
_atom_site_symmetry_multiplicity
_atom_site_calc_flag
_atom_site_refinement_flags
O1 O 0.29492(15) 0.03212(10) 0.28603(11) 0.0510(3) Uani 1 1 d .
N2 N 0.36320(16) 0.26074(12) 0.35655(12) 0.0418(3) Uani 1 1 d .
S1 S 0.29968(5) 0.12953(4) 0.23336(4) 0.04224(12) Uani 1 1 d .
C17 C 0.2280(3) -0.0761(2) 0.5829(2) 0.0734(6) Uani 1 1 d .
H17A H 0.3106 -0.0624 0.6605 0.088 Uiso 1 1 calc R
H17B H 0.1435 -0.1423 0.5529 0.088 Uiso 1 1 calc R
C16 C 0.2308(2) -0.00303(16) 0.51685(18) 0.0536(4) Uani 1 1 d .
H16 H 0.1461 -0.0198 0.4398 0.064 Uiso 1 1 calc R
C15 C 0.3594(2) 0.10629(15) 0.55449(16) 0.0457(4) Uani 1 1 d .
H15A H 0.4263 0.1228 0.6421 0.055 Uiso 1 1 calc R
H15B H 0.4334 0.0863 0.5046 0.055 Uiso 1 1 calc R
N1 N 0.28766(17) 0.21797(12) 0.53845(12) 0.0427(3) Uani 1 1 d .
C14 C 0.29743(19) 0.28159(14) 0.45725(14) 0.0398(3) Uani 1 1 d .
C18 C 0.09610(19) 0.14501(14) 0.14831(14) 0.0385(3) Uani 1 1 d .
C19 C 0.0662(2) 0.17781(15) 0.03975(15) 0.0459(4) Uani 1 1 d .
H19 H 0.1533 0.1896 0.0096 0.055 Uiso 1 1 calc R
C20 C -0.0947(2) 0.19285(16) -0.02344(15) 0.0481(4) Uani 1 1 d .
H20 H -0.1154 0.2144 -0.0969 0.058 Uiso 1 1 calc R
C21 C -0.2259(2) 0.17652(15) 0.02017(15) 0.0451(4) Uani 1 1 d .
C24 C -0.4008(2) 0.1946(2) -0.04830(19) 0.0659(5) Uani 1 1 d .
H24A H -0.4181 0.2788 -0.0150 0.099 Uiso 1 1 calc R
H24B H -0.4801 0.1403 -0.0372 0.099 Uiso 1 1 calc R
H24C H -0.4157 0.1761 -0.1364 0.099 Uiso 1 1 calc R
C3 C 0.1592(3) 0.3766(2) 0.8138(2) 0.0701(6) Uani 1 1 d .
H3 H 0.1427 0.3670 0.8857 0.084 Uiso 1 1 calc R
C2 C 0.2059(2) 0.27942(19) 0.73408(18) 0.0586(5) Uani 1 1 d .
H2 H 0.2201 0.2045 0.7504 0.070 Uiso 1 1 calc R
C1 C 0.2307(2) 0.29860(15) 0.62864(15) 0.0456(4) Uani 1 1 d .
C6 C 0.2076(2) 0.41129(15) 0.60161(16) 0.0457(4) Uani 1 1 d .
C7 C 0.2514(2) 0.39738(14) 0.49005(15) 0.0431(4) Uani 1 1 d .
C8 C 0.2856(2) 0.45975(15) 0.40760(15) 0.0457(4) Uani 1 1 d .
C9 C 0.2686(2) 0.57755(17) 0.39699(19) 0.0577(5) Uani 1 1 d .
H9 H 0.2277 0.6358 0.4508 0.069 Uiso 1 1 calc R
C10 C 0.3144(3) 0.60407(18) 0.3043(2) 0.0656(6) Uani 1 1 d .
F1 F 0.29540(19) 0.71863(12) 0.29067(14) 0.0935(5) Uani 1 1 d .
C11 C 0.3783(3) 0.5234(2) 0.2234(2) 0.0689(6) Uani 1 1 d .
H11 H 0.4065 0.5467 0.1616 0.083 Uiso 1 1 calc R
C12 C 0.4002(2) 0.40644(18) 0.23476(18) 0.0588(5) Uani 1 1 d .
H12 H 0.4453 0.3504 0.1822 0.071 Uiso 1 1 calc R
C13 C 0.3531(2) 0.37611(15) 0.32647(15) 0.0450(4) Uani 1 1 d .
C22 C -0.1928(2) 0.14354(18) 0.12916(17) 0.0527(4) Uani 1 1 d .
H22 H -0.2798 0.1323 0.1597 0.063 Uiso 1 1 calc R
C23 C -0.0334(2) 0.12704(17) 0.19326(16) 0.0495(4) Uani 1 1 d .
H23 H -0.0130 0.1041 0.2659 0.059 Uiso 1 1 calc R
O2 O 0.40667(15) 0.13162(12) 0.16056(12) 0.0575(3) Uani 1 1 d .
C5 C 0.1592(2) 0.50683(17) 0.68418(19) 0.0585(5) Uani 1 1 d .
H5 H 0.1427 0.5818 0.6684 0.070 Uiso 1 1 calc R
C4 C 0.1364(3) 0.4882(2) 0.7891(2) 0.0704(6) Uani 1 1 d .
H4 H 0.1051 0.5516 0.8447 0.085 Uiso 1 1 calc R

loop_
_atom_site_aniso_label
_atom_site_aniso_U_11
_atom_site_aniso_U_22
_atom_site_aniso_U_33
_atom_site_aniso_U_23
_atom_site_aniso_U_13
_atom_site_aniso_U_12
O1 0.0572(7) 0.0432(6) 0.0490(7) 0.0131(5) 0.0128(6) 0.0142(5)
N2 0.0393(7) 0.0421(7) 0.0387(7) 0.0099(5) 0.0077(6) 0.0031(6)
S1 0.0377(2) 0.0454(2) 0.0405(2) 0.00907(16) 0.01198(17) 0.00952(16)
C17 0.0761(15) 0.0707(13) 0.0922(16) 0.0418(12) 0.0377(13) 0.0159(11)
C16 0.0554(11) 0.0493(10) 0.0569(10) 0.0201(8) 0.0154(9) 0.0123(8)
C15 0.0440(9) 0.0474(9) 0.0469(9) 0.0201(7) 0.0103(7) 0.0152(7)
N1 0.0455(8) 0.0413(7) 0.0423(7) 0.0145(6) 0.0138(6) 0.0125(6)
C14 0.0354(8) 0.0415(8) 0.0372(8) 0.0111(6) 0.0051(6) 0.0062(6)
C18 0.0362(8) 0.0398(8) 0.0342(7) 0.0062(6) 0.0091(6) 0.0041(6)
C19 0.0459(9) 0.0516(9) 0.0398(8) 0.0125(7) 0.0154(7) 0.0020(7)
C20 0.0514(10) 0.0541(10) 0.0379(8) 0.0177(7) 0.0103(7) 0.0065(8)
C21 0.0424(9) 0.0461(9) 0.0402(8) 0.0089(7) 0.0081(7) 0.0088(7)
C24 0.0511(11) 0.0864(14) 0.0592(12) 0.0270(11) 0.0111(9) 0.0232(10)
C3 0.0738(14) 0.0799(15) 0.0564(12) 0.0100(10) 0.0320(11) 0.0073(11)
C2 0.0602(12) 0.0634(11) 0.0541(11) 0.0173(9) 0.0220(9) 0.0089(9)
C1 0.0397(9) 0.0469(9) 0.0441(9) 0.0084(7) 0.0105(7) 0.0063(7)
C6 0.0360(8) 0.0442(8) 0.0476(9) 0.0074(7) 0.0069(7) 0.0069(7)
C7 0.0382(8) 0.0392(8) 0.0439(8) 0.0109(7) 0.0038(7) 0.0080(6)
C8 0.0366(8) 0.0430(8) 0.0467(9) 0.0147(7) -0.0017(7) 0.0008(7)
C9 0.0493(10) 0.0445(9) 0.0668(12) 0.0193(8) -0.0004(9) 0.0017(8)
C10 0.0584(12) 0.0520(11) 0.0740(13) 0.0332(10) -0.0070(10) -0.0111(9)
F1 0.1011(10) 0.0623(8) 0.1133(11) 0.0526(8) 0.0071(9) -0.0036(7)
C11 0.0677(13) 0.0716(13) 0.0621(12) 0.0330(11) 0.0050(10) -0.0192(11)
C12 0.0557(11) 0.0610(11) 0.0525(10) 0.0174(9) 0.0097(9) -0.0108(9)
C13 0.0366(8) 0.0457(9) 0.0430(8) 0.0141(7) 0.0000(7) -0.0046(7)
C22 0.0397(9) 0.0736(12) 0.0504(10) 0.0227(9) 0.0189(8) 0.0108(8)
C23 0.0434(9) 0.0694(11) 0.0417(9) 0.0244(8) 0.0153(7) 0.0112(8)
O2 0.0456(7) 0.0728(8) 0.0560(7) 0.0134(6) 0.0247(6) 0.0134(6)
C5 0.0511(11) 0.0491(10) 0.0646(12) 0.0042(8) 0.0161(9) 0.0114(8)
C4 0.0654(13) 0.0696(13) 0.0655(13) -0.0047(10) 0.0301(11) 0.0098(10)

loop_
_atom_type_symbol
_atom_type_description
_atom_type_scat_dispersion_real
_atom_type_scat_dispersion_imag
_atom_type_scat_source
C C 0.0033 0.0016 'International Tables Vol C Tables 4.2.6.8 and 6.1.1.4'
H H 0.0000 0.0000 'International Tables Vol C Tables 4.2.6.8 and 6.1.1.4'
N N 0.0061 0.0033 'International Tables Vol C Tables 4.2.6.8 and 6.1.1.4'
O O 0.0106 0.0060 'International Tables Vol C Tables 4.2.6.8 and 6.1.1.4'
F F 0.0171 0.0103 'International Tables Vol C Tables 4.2.6.8 and 6.1.1.4'
S S 0.1246 0.1234 'International Tables Vol C Tables 4.2.6.8 and 6.1.1.4'

loop_
_geom_angle_atom_site_label_1
_geom_angle_atom_site_label_2
_geom_angle_atom_site_label_3
_geom_angle
C14 N2 C13 103.57(12)
C14 N2 S1 121.01(10)
C13 N2 S1 116.41(10)
O1 S1 O2 120.09(8)
O1 S1 N2 105.82(7)
O2 S1 N2 105.86(7)
O1 S1 C18 109.70(7)
O2 S1 C18 109.40(7)
N2 S1 C18 104.78(7)
C16 C17 H17A 120.0
C16 C17 H17B 120.0
H17A C17 H17B 120.0
C17 C16 C15 125.14(19)
C17 C16 H16 117.4
C15 C16 H16 117.4
N1 C15 C16 113.44(14)
N1 C15 H15A 108.9
C16 C15 H15A 108.9
N1 C15 H15B 108.9
C16 C15 H15B 108.9
H15A C15 H15B 107.7
C14 N1 C1 105.32(13)
C14 N1 C15 129.55(13)
C1 N1 C15 123.34(13)
C7 C14 N1 112.57(14)
C7 C14 N2 112.53(14)
N1 C14 N2 134.37(14)
C19 C18 C23 120.59(15)
C19 C18 S1 120.34(12)
C23 C18 S1 119.05(12)
C20 C19 C18 119.13(15)
C20 C19 H19 120.4
C18 C19 H19 120.4
C19 C20 C21 121.38(15)
C19 C20 H20 119.3
C21 C20 H20 119.3
C20 C21 C22 118.41(15)
C20 C21 C24 121.13(16)
C22 C21 C24 120.46(16)
C21 C24 H24A 109.5
C21 C24 H24B 109.5
H24A C24 H24B 109.5
C21 C24 H24C 109.5
H24A C24 H24C 109.5
H24B C24 H24C 109.5
C2 C3 C4 121.53(19)
C2 C3 H3 119.2
C4 C3 H3 119.2
C3 C2 C1 117.14(19)
C3 C2 H2 121.4
C1 C2 H2 121.4
C2 C1 N1 127.95(16)
C2 C1 C6 122.18(16)
N1 C1 C6 109.80(14)
C5 C6 C1 118.84(17)
C5 C6 C7 135.38(17)
C1 C6 C7 105.69(14)
C14 C7 C6 106.61(14)
C14 C7 C8 107.35(15)
C6 C7 C8 145.42(15)
C9 C8 C13 119.28(17)
C9 C8 C7 133.90(17)
C13 C8 C7 106.80(14)
C10 C9 C8 117.2(2)
C10 C9 H9 121.4
C8 C9 H9 121.4
C9 C10 F1 118.0(2)
C9 C10 C11 124.37(18)
F1 C10 C11 117.6(2)
C10 C11 C12 119.28(19)
C10 C11 H11 120.4
C12 C11 H11 120.4
C13 C12 C11 117.8(2)
C13 C12 H12 121.1
C11 C12 H12 121.1
C12 C13 C8 122.07(17)
C12 C13 N2 128.17(17)
C8 C13 N2 109.76(14)
C23 C22 C21 121.22(16)
C23 C22 H22 119.4
C21 C22 H22 119.4
C22 C23 C18 119.26(15)
C22 C23 H23 120.4
C18 C23 H23 120.4
C4 C5 C6 118.92(19)
C4 C5 H5 120.6
C6 C5 H5 120.5
C5 C4 C3 121.39(18)
C5 C4 H4 119.3
C3 C4 H4 119.3

loop_
_geom_bond_atom_site_label_1
_geom_bond_atom_site_label_2
_geom_bond_distance
O1 S1 1.4201(12)
N2 C14 1.416(2)
N2 C13 1.453(2)
N2 S1 1.6880(13)
S1 O2 1.4236(12)
S1 C18 1.7508(16)
C17 C16 1.293(3)
C17 H17A 0.9300
C17 H17B 0.9300
C16 C15 1.495(2)
C16 H16 0.9300
C15 N1 1.4612(19)
C15 H15A 0.9700
C15 H15B 0.9700
N1 C14 1.370(2)
N1 C1 1.405(2)
C14 C7 1.367(2)
C18 C19 1.381(2)
C18 C23 1.384(2)
C19 C20 1.380(2)
C19 H19 0.9300
C20 C21 1.383(2)
C20 H20 0.9300
C21 C22 1.384(2)
C21 C24 1.505(2)
C24 H24A 0.9600
C24 H24B 0.9600
C24 H24C 0.9600
C3 C2 1.383(3)
C3 C4 1.388(3)
C3 H3 0.9300
C2 C1 1.389(2)
C2 H2 0.9300
C1 C6 1.412(2)
C6 C5 1.397(2)
C6 C7 1.433(2)
C7 C8 1.439(2)
C8 C9 1.389(2)
C8 C13 1.408(2)
C9 C10 1.364(3)
C9 H9 0.9300
C10 F1 1.367(2)
C10 C11 1.370(3)
C11 C12 1.388(3)
C11 H11 0.9300
C12 C13 1.378(2)
C12 H12 0.9300
C22 C23 1.378(2)
C22 H22 0.9300
C23 H23 0.9300
C5 C4 1.373(3)
C5 H5 0.9300
C4 H4 0.9300
